data_8102356
loop_
_publ_author_name
'Lu-Fang Ma'
'Zhao-Lian Yu'
'Xiao-Yi Yang'

_publ_section_title
;
 Crystal structure of 1,3-bi(4-pyridyl)propane -
 5-methylbenzene-1,3-dicarboxylic acid (1:1), C13H14N2 &#x00B7; C9H8O4
;
_journal_issue 4
_journal_name_full 'Zeitschrift f\"ur Kristallographie - New Crystal Structures'
_journal_page_first 463
_journal_volume 223
_journal_year 2008
_chemical_formula_sum 'C22 H22 N2 O4'
_chemical_formula_weight 378.42
_space_group_IT_number 14
_symmetry_cell_setting monoclinic
_symmetry_space_group_name_Hall '-P 2ybc'
_symmetry_space_group_name_H-M 'P 1 21/c 1'
_atom_sites_solution_hydrogens geom
_atom_sites_solution_primary direct
_atom_sites_solution_secondary difmap
_audit_creation_method SHELXL-97
_cell_angle_alpha 90.00
_cell_angle_beta 91.0650(10)
_cell_angle_gamma 90.00
_cell_formula_units_Z 4
_cell_length_a 9.8190(11)
_cell_length_b 11.4122(13)
_cell_length_c 17.596(2)
_cell_measurement_reflns_used 3353
_cell_measurement_temperature 291(2)
_cell_measurement_theta_max 23.27
_cell_measurement_theta_min 2.74
_cell_volume 1971.4(4)
_computing_cell_refinement 'Bruker SMART'
_computing_data_collection 'Bruker SMART'
_computing_data_reduction 'Bruker SAINT'
_computing_molecular_graphics 'Bruker SHELXTL'
_computing_publication_material 'Bruker SHELXTL'
_computing_structure_refinement 'SHELXL-97 (Sheldrick, 1997)'
_computing_structure_solution 'SHELXS-97 (Sheldrick, 1990)'
_diffrn_ambient_temperature 291(2)
_diffrn_measured_fraction_theta_full 0.998
_diffrn_measured_fraction_theta_max 0.998
_diffrn_measurement_device_type 'CCD area detector'
_diffrn_measurement_method 'phi and omega scans'
_diffrn_radiation_monochromator graphite
_diffrn_radiation_source 'fine-focus sealed tube'
_diffrn_radiation_type MoK\a
_diffrn_radiation_wavelength 0.71073
_diffrn_reflns_av_R_equivalents 0.0250
_diffrn_reflns_av_sigmaI/netI 0.0222
_diffrn_reflns_limit_h_max 11
_diffrn_reflns_limit_h_min -11
_diffrn_reflns_limit_k_max 13
_diffrn_reflns_limit_k_min -13
_diffrn_reflns_limit_l_max 21
_diffrn_reflns_limit_l_min -21
_diffrn_reflns_number 13955
_diffrn_reflns_theta_full 25.50
_diffrn_reflns_theta_max 25.50
_diffrn_reflns_theta_min 2.74
_exptl_absorpt_coefficient_mu 0.088
_exptl_absorpt_correction_T_max 0.9739
_exptl_absorpt_correction_T_min 0.9580
_exptl_absorpt_correction_type multi-scan
_exptl_absorpt_process_details SADABS
_exptl_crystal_density_diffrn 1.275
_exptl_crystal_density_method 'not measured'
_exptl_crystal_F_000 800
_exptl_crystal_size_max 0.49
_exptl_crystal_size_mid 0.31
_exptl_crystal_size_min 0.30
_refine_diff_density_max 0.190
_refine_diff_density_min -0.174
_refine_diff_density_rms 0.032
_refine_ls_extinction_method none
_refine_ls_goodness_of_fit_ref 1.030
_refine_ls_hydrogen_treatment constr
_refine_ls_matrix_type full
_refine_ls_number_parameters 254
_refine_ls_number_reflns 3657
_refine_ls_number_restraints 0
_refine_ls_restrained_S_all 1.030
_refine_ls_R_factor_all 0.0602
_refine_ls_R_factor_gt 0.0419
_refine_ls_shift/su_max 0.001
_refine_ls_shift/su_mean 0.000
_refine_ls_structure_factor_coef Fsqd
_refine_ls_weighting_details 'calc w=1/[\s^2^(Fo^2^)+(0.0597P)^2^+0.3761P] where P=(Fo^2^+2Fc^2^)/3'
_refine_ls_weighting_scheme calc
_refine_ls_wR_factor_gt 0.1098
_refine_ls_wR_factor_ref 0.1242
_reflns_number_gt 2683
_reflns_number_total 3657
_reflns_threshold_expression >2sigma(I)
_cod_data_source_file 1267-2426.cff
_cod_data_source_block a
_cod_depositor_comments
;
The following automatic conversions were performed:
'_symmetry_cell_setting' value 'Monoclinic' changed to 'monoclinic'
according to '/home/saulius/struct/CIF-dictionaries/cif_core.dic'
dictionary named 'cif_core.dic' version 2.4.1 from
2010-06-29.

'_exptl_absorpt_correction_type' value 'MULTI-SCAN' changed
to 'multi-scan' according to
'/home/saulius/struct/CIF-dictionaries/cif_core.dic' dictionary named
'cif_core.dic' version 2.4.1 from
2010-06-29.

'_refine_ls_hydrogen_treatment' value 'CONSTR' changed to
'constr' according to '/home/saulius/struct/CIF-dictionaries/cif_core.dic'
dictionary named 'cif_core.dic' version 2.4.1 from 2010-06-29.

Automatic conversion script
Id: cif_fix_enum 1555 2011-01-17 13:19:09Z saulius 
;
_cod_original_sg_symbol_H-M P2(1)/c
_cod_database_code 8102356

loop_
_symmetry_equiv_pos_as_xyz
'x, y, z'
'-x, y+1/2, -z+1/2'
'-x, -y, -z'
'x, -y-1/2, z-1/2'

loop_
_atom_site_label
_atom_site_type_symbol
_atom_site_fract_x
_atom_site_fract_y
_atom_site_fract_z
_atom_site_U_iso_or_equiv
_atom_site_adp_type
_atom_site_occupancy
_atom_site_symmetry_multiplicity
_atom_site_calc_flag
_atom_site_refinement_flags
_atom_site_disorder_assembly
_atom_site_disorder_group
O1 O 0.64316(14) 0.05534(12) 1.10985(7) 0.0634(4) Uani 1 1 d . . .
H1D H 0.6637 0.0848 1.0561 0.095 Uiso 1 1 d R . .
O2 O 0.81074(16) -0.07148(15) 1.09255(9) 0.0877(5) Uani 1 1 d . . .
O3 O 0.40972(16) 0.06825(12) 1.35628(8) 0.0750(4) Uani 1 1 d . . .
O4 O 0.41888(14) -0.08934(12) 1.42953(7) 0.0701(4) Uani 1 1 d . . .
H4D H 0.3436 -0.0386 1.4595 0.105 Uiso 1 1 d R . .
N1 N 1.23925(15) 0.02762(14) 0.50731(8) 0.0572(4) Uani 1 1 d . . .
N2 N 0.70071(16) 0.13315(14) 0.97348(8) 0.0564(4) Uani 1 1 d . . .
C1 C 0.71778(18) -0.03444(16) 1.12998(10) 0.0514(4) Uani 1 1 d . . .
C2 C 0.67835(16) -0.08970(15) 1.20352(9) 0.0448(4) Uani 1 1 d . . .
C3 C 0.72961(17) -0.19946(15) 1.22253(10) 0.0501(4) Uani 1 1 d . . .
H3 H 0.7904 -0.2357 1.1901 0.060 Uiso 1 1 calc R . .
C4 C 0.69248(18) -0.25634(15) 1.28864(10) 0.0511(4) Uani 1 1 d . . .
C5 C 0.60153(17) -0.20047(15) 1.33597(10) 0.0495(4) Uani 1 1 d . . .
H5 H 0.5744 -0.2378 1.3802 0.059 Uiso 1 1 calc R . .
C6 C 0.55015(16) -0.09003(14) 1.31878(9) 0.0442(4) Uani 1 1 d . . .
C7 C 0.58813(16) -0.03465(15) 1.25196(9) 0.0441(4) Uani 1 1 d . . .
H7 H 0.5533 0.0389 1.2398 0.053 Uiso 1 1 calc R . .
C8 C 0.45323(17) -0.02904(15) 1.36989(9) 0.0485(4) Uani 1 1 d . . .
C9 C 0.7474(2) -0.37628(17) 1.30845(13) 0.0698(6) Uani 1 1 d . . .
H9A H 0.7030 -0.4340 1.2770 0.105 Uiso 1 1 calc R . .
H9B H 0.7303 -0.3929 1.3609 0.105 Uiso 1 1 calc R . .
H9C H 0.8437 -0.3782 1.3001 0.105 Uiso 1 1 calc R . .
C10 C 1.1664(2) -0.02432(18) 0.56054(10) 0.0621(5) Uani 1 1 d . . .
H10 H 1.1848 -0.1024 0.5718 0.075 Uiso 1 1 calc R . .
C11 C 1.0655(2) 0.03118(17) 0.59973(10) 0.0595(5) Uani 1 1 d . . .
H11 H 1.0176 -0.0095 0.6364 0.071 Uiso 1 1 calc R . .
C12 C 1.03488(17) 0.14753(16) 0.58481(9) 0.0479(4) Uani 1 1 d . . .
C13 C 1.11155(18) 0.20186(16) 0.52940(9) 0.0528(4) Uani 1 1 d . . .
H13 H 1.0958 0.2801 0.5172 0.063 Uiso 1 1 calc R . .
C14 C 1.21078(18) 0.13985(18) 0.49254(10) 0.0566(5) Uani 1 1 d . . .
H14 H 1.2605 0.1780 0.4555 0.068 Uiso 1 1 calc R . .
C15 C 0.92363(19) 0.21275(17) 0.62504(10) 0.0557(5) Uani 1 1 d . . .
H15A H 0.8400 0.2059 0.5952 0.067 Uiso 1 1 calc R . .
H15B H 0.9476 0.2952 0.6272 0.067 Uiso 1 1 calc R . .
C16 C 0.89710(19) 0.17043(17) 0.70496(10) 0.0562(5) Uani 1 1 d . . .
H16A H 0.8603 0.0916 0.7024 0.067 Uiso 1 1 calc R . .
H16B H 0.9830 0.1668 0.7330 0.067 Uiso 1 1 calc R . .
C17 C 0.8001(2) 0.24695(18) 0.74783(10) 0.0586(5) Uani 1 1 d . . .
H17A H 0.7160 0.2534 0.7183 0.070 Uiso 1 1 calc R . .
H17B H 0.8390 0.3249 0.7519 0.070 Uiso 1 1 calc R . .
C18 C 0.76634(17) 0.20505(14) 0.82664(9) 0.0457(4) Uani 1 1 d . . .
C19 C 0.63831(18) 0.22295(16) 0.85558(10) 0.0519(4) Uani 1 1 d . . .
H19 H 0.5711 0.2593 0.8260 0.062 Uiso 1 1 calc R . .
C20 C 0.61028(19) 0.18698(17) 0.92818(10) 0.0594(5) Uani 1 1 d . . .
H20 H 0.5236 0.2009 0.9466 0.071 Uiso 1 1 calc R . .
C21 C 0.82450(19) 0.11493(16) 0.94551(9) 0.0541(4) Uani 1 1 d . . .
H21 H 0.8889 0.0765 0.9758 0.065 Uiso 1 1 calc R . .
C22 C 0.86117(18) 0.15032(16) 0.87403(9) 0.0516(4) Uani 1 1 d . . .
H22 H 0.9494 0.1376 0.8575 0.062 Uiso 1 1 calc R . .

loop_
_atom_site_aniso_label
_atom_site_aniso_U_11
_atom_site_aniso_U_22
_atom_site_aniso_U_33
_atom_site_aniso_U_23
_atom_site_aniso_U_13
_atom_site_aniso_U_12
O1 0.0733(9) 0.0680(9) 0.0497(7) 0.0114(6) 0.0189(6) 0.0179(7)
O2 0.0886(11) 0.1042(12) 0.0716(9) 0.0162(8) 0.0381(8) 0.0381(9)
O3 0.0940(10) 0.0637(9) 0.0687(9) 0.0139(7) 0.0345(8) 0.0226(8)
O4 0.0814(9) 0.0696(9) 0.0602(8) 0.0173(7) 0.0280(7) 0.0139(7)
N1 0.0575(9) 0.0665(10) 0.0479(8) 0.0050(7) 0.0103(7) 0.0064(8)
N2 0.0639(10) 0.0631(10) 0.0427(8) -0.0023(7) 0.0095(7) -0.0009(8)
C1 0.0524(10) 0.0561(11) 0.0460(9) -0.0061(8) 0.0090(8) 0.0022(9)
C2 0.0431(9) 0.0481(10) 0.0434(9) -0.0052(7) 0.0021(7) -0.0019(7)
C3 0.0466(9) 0.0514(10) 0.0521(10) -0.0104(8) -0.0001(8) 0.0054(8)
C4 0.0529(10) 0.0447(10) 0.0554(10) -0.0039(8) -0.0090(8) 0.0030(8)
C5 0.0540(10) 0.0478(10) 0.0467(9) 0.0048(7) -0.0026(8) -0.0032(8)
C6 0.0430(9) 0.0475(10) 0.0422(9) -0.0008(7) 0.0009(7) -0.0026(7)
C7 0.0436(9) 0.0432(9) 0.0456(9) -0.0007(7) 0.0034(7) 0.0003(7)
C8 0.0506(10) 0.0494(10) 0.0457(9) 0.0048(8) 0.0065(8) 0.0009(8)
C9 0.0780(14) 0.0522(12) 0.0789(14) 0.0009(10) -0.0097(11) 0.0131(10)
C10 0.0730(13) 0.0614(12) 0.0524(11) 0.0125(9) 0.0144(10) 0.0130(10)
C11 0.0684(12) 0.0611(12) 0.0494(10) 0.0120(9) 0.0179(9) 0.0025(9)
C12 0.0505(9) 0.0570(11) 0.0363(8) 0.0027(7) 0.0026(7) 0.0011(8)
C13 0.0577(10) 0.0545(11) 0.0465(9) 0.0072(8) 0.0079(8) -0.0013(8)
C14 0.0563(11) 0.0671(13) 0.0469(10) 0.0090(9) 0.0129(8) -0.0043(9)
C15 0.0595(11) 0.0609(11) 0.0470(10) 0.0041(8) 0.0116(8) 0.0041(9)
C16 0.0586(11) 0.0635(12) 0.0469(10) 0.0056(8) 0.0121(8) 0.0066(9)
C17 0.0635(11) 0.0652(12) 0.0473(10) 0.0026(9) 0.0112(8) 0.0072(9)
C18 0.0532(10) 0.0430(9) 0.0410(9) -0.0061(7) 0.0054(7) 0.0001(8)
C19 0.0472(10) 0.0587(11) 0.0498(10) -0.0002(8) 0.0034(8) 0.0019(8)
C20 0.0507(10) 0.0723(13) 0.0554(11) -0.0010(9) 0.0123(9) 0.0013(9)
C21 0.0613(11) 0.0584(11) 0.0426(9) -0.0022(8) 0.0001(8) 0.0046(9)
C22 0.0497(10) 0.0578(11) 0.0474(10) -0.0055(8) 0.0080(8) 0.0044(8)

loop_
_atom_type_symbol
_atom_type_description
_atom_type_scat_dispersion_real
_atom_type_scat_dispersion_imag
_atom_type_scat_source
C C 0.0033 0.0016 'International Tables Vol C Tables 4.2.6.8 and 6.1.1.4'
H H 0.0000 0.0000 'International Tables Vol C Tables 4.2.6.8 and 6.1.1.4'
N N 0.0061 0.0033 'International Tables Vol C Tables 4.2.6.8 and 6.1.1.4'
O O 0.0106 0.0060 'International Tables Vol C Tables 4.2.6.8 and 6.1.1.4'

loop_
_geom_angle_atom_site_label_1
_geom_angle_atom_site_label_2
_geom_angle_atom_site_label_3
_geom_angle
_geom_angle_site_symmetry_1
_geom_angle_site_symmetry_3
_geom_angle_publ_flag
C1 O1 H1D 112.8 . . ?
C8 O4 H4D 107.3 . . ?
C10 N1 C14 116.85(16) . . ?
C20 N2 C21 116.88(15) . . ?
O2 C1 O1 123.46(17) . . ?
O2 C1 C2 122.18(17) . . ?
O1 C1 C2 114.36(14) . . ?
C3 C2 C7 119.47(15) . . ?
C3 C2 C1 119.33(15) . . ?
C7 C2 C1 121.16(16) . . ?
C4 C3 C2 121.64(16) . . ?
C4 C3 H3 119.2 . . ?
C2 C3 H3 119.2 . . ?
C3 C4 C5 118.07(16) . . ?
C3 C4 C9 121.32(17) . . ?
C5 C4 C9 120.60(17) . . ?
C4 C5 C6 121.43(16) . . ?
C4 C5 H5 119.3 . . ?
C6 C5 H5 119.3 . . ?
C5 C6 C7 119.61(15) . . ?
C5 C6 C8 121.64(15) . . ?
C7 C6 C8 118.74(15) . . ?
C2 C7 C6 119.76(16) . . ?
C2 C7 H7 120.1 . . ?
C6 C7 H7 120.1 . . ?
O3 C8 O4 123.15(16) . . ?
O3 C8 C6 122.28(15) . . ?
O4 C8 C6 114.57(15) . . ?
C4 C9 H9A 109.5 . . ?
C4 C9 H9B 109.5 . . ?
H9A C9 H9B 109.5 . . ?
C4 C9 H9C 109.5 . . ?
H9A C9 H9C 109.5 . . ?
H9B C9 H9C 109.5 . . ?
N1 C10 C11 123.46(18) . . ?
N1 C10 H10 118.3 . . ?
C11 C10 H10 118.3 . . ?
C10 C11 C12 120.21(16) . . ?
C10 C11 H11 119.9 . . ?
C12 C11 H11 119.9 . . ?
C11 C12 C13 116.25(16) . . ?
C11 C12 C15 122.71(15) . . ?
C13 C12 C15 121.04(17) . . ?
C14 C13 C12 119.93(17) . . ?
C14 C13 H13 120.0 . . ?
C12 C13 H13 120.0 . . ?
N1 C14 C13 123.29(16) . . ?
N1 C14 H14 118.4 . . ?
C13 C14 H14 118.4 . . ?
C12 C15 C16 114.64(15) . . ?
C12 C15 H15A 108.6 . . ?
C16 C15 H15A 108.6 . . ?
C12 C15 H15B 108.6 . . ?
C16 C15 H15B 108.6 . . ?
H15A C15 H15B 107.6 . . ?
C17 C16 C15 113.69(16) . . ?
C17 C16 H16A 108.8 . . ?
C15 C16 H16A 108.8 . . ?
C17 C16 H16B 108.8 . . ?
C15 C16 H16B 108.8 . . ?
H16A C16 H16B 107.7 . . ?
C16 C17 C18 115.37(16) . . ?
C16 C17 H17A 108.4 . . ?
C18 C17 H17A 108.4 . . ?
C16 C17 H17B 108.4 . . ?
C18 C17 H17B 108.4 . . ?
H17A C17 H17B 107.5 . . ?
C19 C18 C22 116.79(15) . . ?
C19 C18 C17 120.60(16) . . ?
C22 C18 C17 122.59(15) . . ?
C20 C19 C18 119.88(17) . . ?
C20 C19 H19 120.1 . . ?
C18 C19 H19 120.1 . . ?
N2 C20 C19 123.44(17) . . ?
N2 C20 H20 118.3 . . ?
C19 C20 H20 118.3 . . ?
N2 C21 C22 123.14(17) . . ?
N2 C21 H21 118.4 . . ?
C22 C21 H21 118.4 . . ?
C21 C22 C18 119.85(16) . . ?
C21 C22 H22 120.1 . . ?
C18 C22 H22 120.1 . . ?

loop_
_geom_bond_atom_site_label_1
_geom_bond_atom_site_label_2
_geom_bond_distance
_geom_bond_site_symmetry_2
_geom_bond_publ_flag
O1 C1 1.305(2) . ?
O1 H1D 1.0276 . ?
O2 C1 1.212(2) . ?
O3 C8 1.212(2) . ?
O4 C8 1.304(2) . ?
O4 H4D 1.0832 . ?
N1 C10 1.328(2) . ?
N1 C14 1.335(2) . ?
N2 C20 1.332(2) . ?
N2 C21 1.336(2) . ?
C1 C2 1.497(2) . ?
C2 C3 1.389(2) . ?
C2 C7 1.391(2) . ?
C3 C4 1.387(2) . ?
C3 H3 0.9300 . ?
C4 C5 1.388(2) . ?
C4 C9 1.510(3) . ?
C5 C6 1.389(2) . ?
C5 H5 0.9300 . ?
C6 C7 1.392(2) . ?
C6 C8 1.494(2) . ?
C7 H7 0.9300 . ?
C9 H9A 0.9600 . ?
C9 H9B 0.9600 . ?
C9 H9C 0.9600 . ?
C10 C11 1.373(2) . ?
C10 H10 0.9300 . ?
C11 C12 1.385(3) . ?
C11 H11 0.9300 . ?
C12 C13 1.389(2) . ?
C12 C15 1.509(2) . ?
C13 C14 1.376(2) . ?
C13 H13 0.9300 . ?
C14 H14 0.9300 . ?
C15 C16 1.514(2) . ?
C15 H15A 0.9700 . ?
C15 H15B 0.9700 . ?
C16 C17 1.505(2) . ?
C16 H16A 0.9700 . ?
C16 H16B 0.9700 . ?
C17 C18 1.510(2) . ?
C17 H17A 0.9700 . ?
C17 H17B 0.9700 . ?
C18 C19 1.380(2) . ?
C18 C22 1.387(2) . ?
C19 C20 1.374(2) . ?
C19 H19 0.9300 . ?
C20 H20 0.9300 . ?
C21 C22 1.375(2) . ?
C21 H21 0.9300 . ?
C22 H22 0.9300 . ?

loop_
_geom_hbond_atom_site_label_D
_geom_hbond_atom_site_label_H
_geom_hbond_atom_site_label_A
_geom_hbond_distance_DH
_geom_hbond_distance_HA
_geom_hbond_distance_DA
_geom_hbond_angle_DHA
_geom_hbond_site_symmetry_A
O1 H1D N2 1.03 1.60 2.6298(19) 177.9 .
O4 H4D N1 1.08 1.54 2.618(2) 175.6 1_456

loop_
_geom_torsion_atom_site_label_1
_geom_torsion_atom_site_label_2
_geom_torsion_atom_site_label_3
_geom_torsion_atom_site_label_4
_geom_torsion
_geom_torsion_site_symmetry_1
_geom_torsion_site_symmetry_2
_geom_torsion_site_symmetry_3
_geom_torsion_site_symmetry_4
_geom_torsion_publ_flag
O2 C1 C2 C3 -13.3(3) . . . . ?
O1 C1 C2 C3 166.11(15) . . . . ?
O2 C1 C2 C7 168.64(18) . . . . ?
O1 C1 C2 C7 -11.9(2) . . . . ?
C7 C2 C3 C4 0.4(2) . . . . ?
C1 C2 C3 C4 -177.66(16) . . . . ?
C2 C3 C4 C5 0.1(3) . . . . ?
C2 C3 C4 C9 179.27(16) . . . . ?
C3 C4 C5 C6 -1.0(3) . . . . ?
C9 C4 C5 C6 179.87(16) . . . . ?
C4 C5 C6 C7 1.3(3) . . . . ?
C4 C5 C6 C8 -179.42(15) . . . . ?
C3 C2 C7 C6 -0.1(2) . . . . ?
C1 C2 C7 C6 177.96(15) . . . . ?
C5 C6 C7 C2 -0.8(2) . . . . ?
C8 C6 C7 C2 179.94(15) . . . . ?
C5 C6 C8 O3 178.54(18) . . . . ?
C7 C6 C8 O3 -2.2(3) . . . . ?
C5 C6 C8 O4 -2.0(2) . . . . ?
C7 C6 C8 O4 177.26(15) . . . . ?
C14 N1 C10 C11 0.2(3) . . . . ?
N1 C10 C11 C12 -0.1(3) . . . . ?
C10 C11 C12 C13 -0.2(3) . . . . ?
C10 C11 C12 C15 178.98(18) . . . . ?
C11 C12 C13 C14 0.4(3) . . . . ?
C15 C12 C13 C14 -178.81(16) . . . . ?
C10 N1 C14 C13 0.0(3) . . . . ?
C12 C13 C14 N1 -0.3(3) . . . . ?
C11 C12 C15 C16 29.4(3) . . . . ?
C13 C12 C15 C16 -151.48(17) . . . . ?
C12 C15 C16 C17 171.93(16) . . . . ?
C15 C16 C17 C18 177.57(16) . . . . ?
C16 C17 C18 C19 -145.61(18) . . . . ?
C16 C17 C18 C22 36.1(3) . . . . ?
C22 C18 C19 C20 0.0(3) . . . . ?
C17 C18 C19 C20 -178.32(17) . . . . ?
C21 N2 C20 C19 0.4(3) . . . . ?
C18 C19 C20 N2 -0.8(3) . . . . ?
C20 N2 C21 C22 0.9(3) . . . . ?
N2 C21 C22 C18 -1.7(3) . . . . ?
C19 C18 C22 C21 1.2(3) . . . . ?
C17 C18 C22 C21 179.48(17) . . . . ?

loop_
_cod_related_entry_id
_cod_related_entry_database
_cod_related_entry_code
1 ChemSpider 30653950
